data_4024218
loop_
_publ_author_name
'Ghenia Bentabed-Ababsa'
'Fernando Blanco'
'A\"icha Derdour'
'Florence Mongin'
'Fran\,cois Tr\'ecourt'
'Guy Qu\'eguiner'
'Rafael Ballesteros'
'Bel\'en Abarca'

_publ_section_title
;
Deprotonative Magnesation and Cadmation of [1,2,3]Triazolo[1,5-a]pyridines
;
_journal_name_full 'Journal of Organic Chemistry'
_journal_page_first 163
_journal_page_last 169
_journal_paper_doi 10.1021/jo801675h
_journal_volume 74
_journal_year 2009
_chemical_absolute_configuration ad
_chemical_compound_source 'synthesis as described'
_chemical_formula_moiety 'C7 H3 I1 N4'
_chemical_formula_sum 'C7 H3 I N4'
_chemical_formula_weight 270.03
_chemical_name_systematic
;
 ?
;
_space_group_IT_number 4
_symmetry_cell_setting monoclinic
_symmetry_Int_Tables_number 4
_symmetry_space_group_name_Hall 'P 2yb'
_symmetry_space_group_name_H-M 'P 1 21 1'
_atom_sites_solution_hydrogens geom
_atom_sites_solution_primary direct
_atom_sites_solution_secondary difmap
_cell_angle_alpha 90
_cell_angle_beta 97.715(4)
_cell_angle_gamma 90
_cell_formula_units_Z 2
_cell_length_a 4.3247(5)
_cell_length_b 6.9071(7)
_cell_length_c 13.3984(14)
_cell_measurement_reflns_used 6587
_cell_measurement_temperature 100(2)
_cell_measurement_theta_max 27.46
_cell_measurement_theta_min 2.95
_cell_measurement_wavelength 0.71073
_cell_volume 396.60(7)
_computing_cell_refinement 'Bruker SMART, 2006'
_computing_data_collection 'Bruker SMART, 2006'
_computing_data_reduction 'Bruker SAINT, 2006'
_computing_molecular_graphics 'Ortep-3 for Windows (Farrugia, 1997)'
_computing_publication_material 'WinGX publication routines (Farrugia, 1999)'
_computing_structure_refinement 'SHELXL-97 (Sheldrick, 1997)'
_computing_structure_solution 'SIR97 (Altomare et al., 1999)'
_diffrn_ambient_temperature 100(2)
_diffrn_detector 'CCD plate'
_diffrn_measured_fraction_theta_full 0.986
_diffrn_measured_fraction_theta_max 0.986
_diffrn_measurement_device_type 'APEXII, Bruker-AXS'
_diffrn_measurement_method 'CCD rotation images, thin slices'
_diffrn_radiation_monochromator graphite
_diffrn_radiation_probe x-ray
_diffrn_radiation_type MoK\a
_diffrn_radiation_wavelength 0.71073
_diffrn_reflns_av_R_equivalents 0.0253
_diffrn_reflns_av_unetI/netI 0.0206
_diffrn_reflns_limit_h_max 5
_diffrn_reflns_limit_h_min -5
_diffrn_reflns_limit_k_max 8
_diffrn_reflns_limit_k_min -8
_diffrn_reflns_limit_l_max 16
_diffrn_reflns_limit_l_min -17
_diffrn_reflns_number 6989
_diffrn_reflns_theta_full 27.48
_diffrn_reflns_theta_max 27.48
_diffrn_reflns_theta_min 4.26
_exptl_absorpt_coefficient_mu 3.979
_exptl_absorpt_correction_T_max 0.672
_exptl_absorpt_correction_T_min 0.322
_exptl_absorpt_correction_type multi-scan
_exptl_absorpt_process_details
;
  [Sheldrick, G.M. (2002). SADABS Bruker AXS Inc., Madison, Wisconsin, USA]
;
_exptl_crystal_colour colourless
_exptl_crystal_density_diffrn 2.261
_exptl_crystal_density_method 'not measured'
_exptl_crystal_description prism
_exptl_crystal_F_000 252
_exptl_crystal_size_max 0.28
_exptl_crystal_size_mid 0.22
_exptl_crystal_size_min 0.1
_refine_diff_density_max 0.605
_refine_diff_density_min -0.513
_refine_diff_density_rms 0.071
_refine_ls_abs_structure_details 'Flack H D (1983), Acta Cryst. A39, 876-881'
_refine_ls_abs_structure_Flack 0.014(18)
_refine_ls_extinction_method none
_refine_ls_goodness_of_fit_ref 1.127
_refine_ls_hydrogen_treatment constr
_refine_ls_matrix_type full
_refine_ls_number_parameters 109
_refine_ls_number_reflns 1795
_refine_ls_number_restraints 1
_refine_ls_restrained_S_all 1.126
_refine_ls_R_factor_all 0.012
_refine_ls_R_factor_gt 0.0119
_refine_ls_shift/su_max 0.001
_refine_ls_shift/su_mean 0
_refine_ls_structure_factor_coef Fsqd
_refine_ls_weighting_details 'calc w=1/[\s^2^(Fo^2^)+(0.0111P)^2^+0.0707P] where P=(Fo^2^+2Fc^2^)/3'
_refine_ls_weighting_scheme calc
_refine_ls_wR_factor_gt 0.03
_refine_ls_wR_factor_ref 0.03
_reflns_number_gt 1792
_reflns_number_total 1795
_reflns_threshold_expression >2sigma(I)
_cod_data_source_file jo801675h_si_002_3.cif
_cod_data_source_block 2d
_cod_original_sg_symbol_H-M 'P 21'
_cod_database_code 4024218

loop_
_symmetry_equiv_pos_as_xyz
'x, y, z'
'-x, y+1/2, -z'

loop_
_atom_site_label
_atom_site_type_symbol
_atom_site_fract_x
_atom_site_fract_y
_atom_site_fract_z
_atom_site_U_iso_or_equiv
_atom_site_adp_type
_atom_site_occupancy
_atom_site_calc_flag
_atom_site_refinement_flags
_atom_site_disorder_assembly
_atom_site_disorder_group
I1 I 0.70341(2) 1.04411(3) 0.468564(7) 0.01248(4) Uani 1 d . . .
C1 C 0.8293(5) 0.9553(3) 0.33132(16) 0.0117(4) Uani 1 d . . .
C2 C 1.0126(5) 1.0618(5) 0.27639(15) 0.0143(4) Uani 1 d . . .
H2 H 1.0903 1.184 0.3009 0.017 Uiso 1 calc R . .
C3 C 1.0881(5) 0.9908(3) 0.18233(17) 0.0164(5) Uani 1 d . . .
H3 H 1.2193 1.0654 0.1457 0.02 Uiso 1 calc R . .
C4 C 0.9750(5) 0.8175(3) 0.14428(16) 0.0144(4) Uani 1 d . . .
H4 H 1.0232 0.7712 0.0814 0.017 Uiso 1 calc R . .
C5 C 0.7842(5) 0.7095(3) 0.20126(16) 0.0110(4) Uani 1 d . . .
N6 N 0.7188(4) 0.7794(2) 0.29209(13) 0.0104(3) Uani 1 d . . .
N7 N 0.5262(4) 0.6555(3) 0.33526(14) 0.0134(4) Uani 1 d . . .
N8 N 0.4723(4) 0.5072(2) 0.27363(14) 0.0128(4) Uani 1 d . . .
C9 C 0.6221(4) 0.5342(5) 0.19150(13) 0.0129(4) Uani 1 d . . .
C10 C 0.6033(5) 0.4005(3) 0.11014(17) 0.0143(4) Uani 1 d . . .
N11 N 0.5887(5) 0.2915(3) 0.04425(15) 0.0199(4) Uani 1 d . . .

loop_
_atom_site_aniso_label
_atom_site_aniso_U_11
_atom_site_aniso_U_22
_atom_site_aniso_U_33
_atom_site_aniso_U_23
_atom_site_aniso_U_13
_atom_site_aniso_U_12
I1 0.01474(6) 0.00953(6) 0.01319(7) -0.00247(7) 0.00198(4) -0.00037(7)
C1 0.0107(10) 0.0103(9) 0.0135(10) -0.0025(8) 0.0000(8) 0.0011(8)
C2 0.0146(8) 0.0078(12) 0.0198(9) 0.0053(12) -0.0009(7) 0.0012(11)
C3 0.0136(10) 0.0174(13) 0.0183(11) 0.0061(8) 0.0027(8) -0.0018(7)
C4 0.0146(10) 0.0158(12) 0.0133(10) 0.0027(8) 0.0034(8) 0.0026(8)
C5 0.0109(10) 0.0110(10) 0.0110(10) 0.0020(7) 0.0007(8) 0.0046(8)
N6 0.0111(8) 0.0095(8) 0.0108(8) 0.0008(6) 0.0020(7) 0.0009(7)
N7 0.0177(10) 0.0091(9) 0.0137(9) 0.0000(7) 0.0034(7) -0.0021(7)
N8 0.0158(8) 0.0085(13) 0.0144(8) -0.0019(7) 0.0035(6) -0.0016(7)
C9 0.0144(8) 0.0119(10) 0.0125(8) 0.0042(14) 0.0021(6) -0.0008(14)
C10 0.0167(10) 0.0099(10) 0.0168(11) 0.0034(8) 0.0041(8) 0.0010(8)
N11 0.0262(11) 0.0161(10) 0.0181(9) -0.0021(8) 0.0059(8) -0.0016(8)

loop_
_atom_type_symbol
_atom_type_description
_atom_type_scat_dispersion_real
_atom_type_scat_dispersion_imag
_atom_type_scat_source
C C 0.0033 0.0016 'International Tables Vol C Tables 4.2.6.8 and 6.1.1.4'
H H 0 0 'International Tables Vol C Tables 4.2.6.8 and 6.1.1.4'
N N 0.0061 0.0033 'International Tables Vol C Tables 4.2.6.8 and 6.1.1.4'
I I -0.4742 1.8119 'International Tables Vol C Tables 4.2.6.8 and 6.1.1.4'

loop_
_geom_angle_atom_site_label_1
_geom_angle_atom_site_label_2
_geom_angle_atom_site_label_3
_geom_angle
_geom_angle_site_symmetry_1
_geom_angle_site_symmetry_3
_geom_angle_publ_flag
C2 C1 N6 117.6(2) . . ?
C2 C1 I1 123.84(19) . . ?
N6 C1 I1 118.51(16) . . ?
C1 C2 C3 120.5(3) . . ?
C1 C2 H2 119.8 . . ?
C3 C2 H2 119.8 . . ?
C4 C3 C2 121.1(2) . . ?
C4 C3 H3 119.4 . . ?
C2 C3 H3 119.4 . . ?
C3 C4 C5 117.9(2) . . ?
C3 C4 H4 121 . . ?
C5 C4 H4 121 . . ?
N6 C5 C9 103.16(18) . . ?
N6 C5 C4 119.88(19) . . ?
C9 C5 C4 137.0(2) . . ?
C5 N6 N7 111.23(17) . . ?
C5 N6 C1 122.96(19) . . ?
N7 N6 C1 125.78(18) . . ?
N8 N7 N6 106.66(16) . . ?
N7 N8 C9 109.7(2) . . ?
N8 C9 C5 109.3(2) . . ?
N8 C9 C10 123.1(3) . . ?
C5 C9 C10 127.7(2) . . ?
N11 C10 C9 179.8(3) . . ?

loop_
_geom_bond_atom_site_label_1
_geom_bond_atom_site_label_2
_geom_bond_distance
_geom_bond_site_symmetry_2
_geom_bond_publ_flag
I1 C1 2.079(2) . ?
C1 C2 1.367(4) . ?
C1 N6 1.383(3) . ?
C2 C3 1.431(3) . ?
C2 H2 0.95 . ?
C3 C4 1.365(3) . ?
C3 H3 0.95 . ?
C4 C5 1.411(3) . ?
C4 H4 0.95 . ?
C5 N6 1.374(3) . ?
C5 C9 1.396(4) . ?
N6 N7 1.375(3) . ?
N7 N8 1.317(2) . ?
N8 C9 1.363(3) . ?
C9 C10 1.423(4) . ?
C10 N11 1.156(3) . ?

loop_
_geom_torsion_atom_site_label_1
_geom_torsion_atom_site_label_2
_geom_torsion_atom_site_label_3
_geom_torsion_atom_site_label_4
_geom_torsion
_geom_torsion_site_symmetry_1
_geom_torsion_site_symmetry_2
_geom_torsion_site_symmetry_3
_geom_torsion_site_symmetry_4
_geom_torsion_publ_flag
N6 C1 C2 C3 -0.7(3) . . . . ?
I1 C1 C2 C3 -179.82(16) . . . . ?
C1 C2 C3 C4 1.3(3) . . . . ?
C2 C3 C4 C5 -0.8(3) . . . . ?
C3 C4 C5 N6 -0.2(3) . . . . ?
C3 C4 C5 C9 179.1(2) . . . . ?
C9 C5 N6 N7 -0.5(2) . . . . ?
C4 C5 N6 N7 179.03(18) . . . . ?
C9 C5 N6 C1 -178.71(18) . . . . ?
C4 C5 N6 C1 0.8(3) . . . . ?
C2 C1 N6 C5 -0.3(3) . . . . ?
I1 C1 N6 C5 178.85(15) . . . . ?
C2 C1 N6 N7 -178.29(19) . . . . ?
I1 C1 N6 N7 0.9(3) . . . . ?
C5 N6 N7 N8 0.8(2) . . . . ?
C1 N6 N7 N8 178.99(18) . . . . ?
N6 N7 N8 C9 -0.8(2) . . . . ?
N7 N8 C9 C5 0.5(2) . . . . ?
N7 N8 C9 C10 -178.6(2) . . . . ?
N6 C5 C9 N8 0.0(2) . . . . ?
C4 C5 C9 N8 -179.4(2) . . . . ?
N6 C5 C9 C10 179.1(2) . . . . ?
C4 C5 C9 C10 -0.3(4) . . . . ?

loop_
_cod_related_entry_id
_cod_related_entry_database
_cod_related_entry_code
1 ChemSpider 30658855
